data_4063345
loop_
_publ_author_name
'Lee, Chen-Shiang'
'Sabiah, Shahulhameed'
'Wang, Ju-Chun'
'Hwang, Wen-Shu'
'Lin, Ivan J. B.'

_publ_section_title
;
 Water-Induced Changes of Photoluminescence of a Pincer-Type
 N-Heterocyclic Carbene Platinum(II) Complex
;
_journal_issue 2
_journal_name_full Organometallics
_journal_page_first 286
_journal_paper_doi 10.1021/om9008247
_journal_volume 29
_journal_year 2010
_chemical_formula_sum 'C19 H25 Cl2 N5 Pt'
_chemical_formula_weight 589.43
_chemical_name_systematic
; 
 ? 
;
_space_group_IT_number 2
_symmetry_cell_setting triclinic
_symmetry_space_group_name_Hall '-P 1'
_symmetry_space_group_name_H-M 'P -1'
_atom_sites_solution_hydrogens geom
_atom_sites_solution_primary direct
_atom_sites_solution_secondary difmap
_audit_creation_method SHELXL-97
_cell_angle_alpha 103.212(9)
_cell_angle_beta 114.349(7)
_cell_angle_gamma 102.060(10)
_cell_formula_units_Z 2
_cell_length_a 10.502(4)
_cell_length_b 10.504(9)
_cell_length_c 12.428(5)
_cell_measurement_reflns_used 2335
_cell_measurement_temperature 296(2)
_cell_measurement_theta_max 28.24
_cell_measurement_theta_min 2.27
_cell_volume 1142.7(12)
_computing_cell_refinement 'Bruker SAINT'
_computing_data_collection 'Bruker APEX2'
_computing_data_reduction 'Bruker SAINT'
_computing_molecular_graphics 'Bruker SHELXTL'
_computing_publication_material 'Bruker SHELXTL'
_computing_structure_refinement 'SHELXL-97 (Sheldrick, 1997)'
_computing_structure_solution 'SHELXS-97 (Sheldrick, 1990)'
_diffrn_ambient_temperature 296(2)
_diffrn_measured_fraction_theta_full 0.998
_diffrn_measured_fraction_theta_max 0.998
_diffrn_measurement_device_type 'Bruker APEX-II CCD'
_diffrn_measurement_method '\f and \w scans'
_diffrn_radiation_monochromator graphite
_diffrn_radiation_source 'fine-focus sealed tube'
_diffrn_radiation_type MoK\a
_diffrn_radiation_wavelength 0.71073
_diffrn_reflns_av_R_equivalents 0.1087
_diffrn_reflns_av_sigmaI/netI 0.1731
_diffrn_reflns_limit_h_max 12
_diffrn_reflns_limit_h_min -12
_diffrn_reflns_limit_k_max 12
_diffrn_reflns_limit_k_min -11
_diffrn_reflns_limit_l_max 15
_diffrn_reflns_limit_l_min -15
_diffrn_reflns_number 8797
_diffrn_reflns_theta_full 25.50
_diffrn_reflns_theta_max 25.50
_diffrn_reflns_theta_min 1.92
_diffrn_standards_number 0
_exptl_absorpt_coefficient_mu 6.386
_exptl_absorpt_correction_T_max 0.7457
_exptl_absorpt_correction_T_min 0.4015
_exptl_absorpt_correction_type multi-scan
_exptl_crystal_colour yellow
_exptl_crystal_density_diffrn 1.713
_exptl_crystal_density_method 'not measured'
_exptl_crystal_description plate
_exptl_crystal_F_000 572
_exptl_crystal_size_max 0.05
_exptl_crystal_size_mid 0.04
_exptl_crystal_size_min 0.04
_refine_diff_density_max 2.470
_refine_diff_density_min -1.361
_refine_diff_density_rms 0.213
_refine_ls_extinction_method none
_refine_ls_goodness_of_fit_ref 1.034
_refine_ls_hydrogen_treatment constr
_refine_ls_matrix_type full
_refine_ls_number_parameters 244
_refine_ls_number_reflns 4243
_refine_ls_number_restraints 4
_refine_ls_restrained_S_all 1.034
_refine_ls_R_factor_all 0.1547
_refine_ls_R_factor_gt 0.0708
_refine_ls_shift/su_max 0.000
_refine_ls_shift/su_mean 0.000
_refine_ls_structure_factor_coef Fsqd
_refine_ls_weighting_details 'calc w=1/[\s^2^(Fo^2^)+(0.0579P)^2^+0.0000P] where P=(Fo^2^+2Fc^2^)/3'
_refine_ls_weighting_scheme calc
_refine_ls_wR_factor_gt 0.1412
_refine_ls_wR_factor_ref 0.1626
_reflns_number_gt 2129
_reflns_number_total 4243
_reflns_threshold_expression >2sigma(I)
_cod_data_source_file om9008247_si_002.cif
_cod_data_source_block 2b
_cod_depositor_comments
;
The following automatic conversions were performed:

'_symmetry_cell_setting' value 'Triclinic' changed to 'triclinic'
according to the built-in table from CIF Core dictionary named
'cif_core.dic' version 2.4.1 from 2010-06-29.

Automatic conversion script
Id: cif_fix_values 1646 2011-03-28 12:23:43Z adriana 
;
_cod_original_sg_symbol_H-M P-1
_cod_database_code 4063345

loop_
_symmetry_equiv_pos_as_xyz
'x, y, z'
'-x, -y, -z'

loop_
_atom_site_label
_atom_site_type_symbol
_atom_site_fract_x
_atom_site_fract_y
_atom_site_fract_z
_atom_site_U_iso_or_equiv
_atom_site_adp_type
_atom_site_occupancy
_atom_site_symmetry_multiplicity
_atom_site_calc_flag
_atom_site_refinement_flags
_atom_site_disorder_assembly
_atom_site_disorder_group
Pt1 Pt 0.62498(9) 0.99622(6) 0.44002(7) 0.0607(3) Uani 1 1 d . . .
Cl1 Cl 0.6420(7) 0.7794(5) 0.4300(5) 0.1028(18) Uani 1 1 d . . .
Cl2 Cl 0.1346(7) 0.3297(5) 0.1309(5) 0.114(2) Uani 1 1 d . . .
N1 N 0.6091(12) 1.1852(10) 0.4458(10) 0.040(3) Uani 1 1 d . . .
N2 N 0.9204(18) 1.1166(18) 0.7088(16) 0.082(5) Uani 1 1 d . . .
N3 N 0.8174(15) 1.2549(14) 0.6372(12) 0.074(4) Uani 1 1 d . . .
N4 N 0.3272(19) 0.8330(19) 0.1877(19) 0.140(11) Uani 1 1 d . . .
N5 N 0.4066(15) 1.0667(11) 0.2560(12) 0.060(4) Uani 1 1 d . . .
C1 C 0.8019(19) 1.1141(13) 0.6018(16) 0.058(5) Uani 1 1 d . . .
C2 C 1.005(2) 1.252(3) 0.8009(19) 0.109(8) Uani 1 1 d . . .
H2A H 1.0867 1.2767 0.8798 0.131 Uiso 1 1 calc R . .
C3 C 0.943(2) 1.337(2) 0.7514(18) 0.093(6) Uani 1 1 d . . .
H3A H 0.9774 1.4334 0.7867 0.112 Uiso 1 1 calc R . .
C4 C 0.7168(16) 1.2939(15) 0.5470(12) 0.051(4) Uani 1 1 d . . .
C5 C 0.719(2) 1.4300(14) 0.5566(16) 0.070(5) Uani 1 1 d . . .
H5A H 0.7917 1.5071 0.6265 0.084 Uiso 1 1 calc R . .
C6 C 0.608(2) 1.4418(17) 0.4560(19) 0.080(5) Uani 1 1 d . . .
H6A H 0.6059 1.5302 0.4568 0.096 Uiso 1 1 calc R . .
C7 C 0.495(2) 1.3254(16) 0.3512(16) 0.074(5) Uani 1 1 d . . .
H7A H 0.4199 1.3366 0.2846 0.089 Uiso 1 1 calc R . .
C8 C 0.4984(17) 1.1972(15) 0.3496(14) 0.056(4) Uani 1 1 d . . .
C9 C 0.4418(19) 0.9490(17) 0.2756(15) 0.071(5) Uani 1 1 d . . .
C10 C 0.244(3) 0.884(2) 0.104(2) 0.132(12) Uani 1 1 d . . .
H10A H 0.1693 0.8257 0.0232 0.159 Uiso 1 1 calc R . .
C11 C 0.2763(19) 1.027(2) 0.1428(15) 0.072(5) Uani 1 1 d . . .
H11A H 0.2254 1.0804 0.1046 0.086 Uiso 1 1 calc R . .
C12 C 0.958(3) 0.987(3) 0.722(2) 0.125(9) Uani 1 1 d . . .
H12A H 0.8715 0.9051 0.6631 0.150 Uiso 1 1 calc R . .
H12B H 0.9859 0.9880 0.8067 0.150 Uiso 1 1 calc R . .
C13 C 1.091(4) 0.983(5) 0.693(3) 0.24(2) Uani 1 1 d . . .
H13A H 1.0575 0.9684 0.6045 0.289 Uiso 1 1 calc R . .
H13B H 1.1713 1.0719 0.7422 0.289 Uiso 1 1 calc R . .
C14 C 1.150(3) 0.869(3) 0.724(3) 0.179(15) Uani 1 1 d D . .
H14A H 1.1454 0.8575 0.7982 0.214 Uiso 1 1 calc R . .
H14B H 1.2518 0.8909 0.7409 0.214 Uiso 1 1 calc R . .
C15 C 1.049(4) 0.736(3) 0.608(4) 0.25(2) Uani 1 1 d D . .
H15A H 1.0804 0.6594 0.6243 0.372 Uiso 1 1 calc R . .
H15B H 1.0558 0.7482 0.5366 0.372 Uiso 1 1 calc R . .
H15C H 0.9480 0.7168 0.5921 0.372 Uiso 1 1 calc R . .
C16 C 0.319(2) 0.6961(16) 0.1331(19) 0.094(7) Uani 1 1 d . . .
H16A H 0.2235 0.6358 0.1155 0.113 Uiso 1 1 calc R . .
H16B H 0.3941 0.6775 0.1992 0.113 Uiso 1 1 calc R . .
C17 C 0.333(5) 0.647(2) 0.023(4) 0.24(2) Uani 1 1 d D . .
H17A H 0.2503 0.6521 -0.0476 0.282 Uiso 1 1 calc R . .
H17B H 0.3233 0.5498 0.0065 0.282 Uiso 1 1 calc R . .
C18 C 0.477(4) 0.725(3) 0.029(4) 0.26(2) Uani 1 1 d D . .
H18A H 0.5611 0.7145 0.0954 0.313 Uiso 1 1 calc R . .
H18B H 0.4909 0.8228 0.0488 0.313 Uiso 1 1 calc R . .
C19 C 0.470(6) 0.664(7) -0.099(5) 0.59(8) Uani 1 1 d D . .
H19A H 0.5620 0.7083 -0.0944 0.883 Uiso 1 1 calc R . .
H19B H 0.3902 0.6790 -0.1627 0.883 Uiso 1 1 calc R . .
H19C H 0.4516 0.5655 -0.1191 0.883 Uiso 1 1 calc R . .

loop_
_atom_site_aniso_label
_atom_site_aniso_U_11
_atom_site_aniso_U_22
_atom_site_aniso_U_33
_atom_site_aniso_U_23
_atom_site_aniso_U_13
_atom_site_aniso_U_12
Pt1 0.0843(6) 0.0409(3) 0.0687(5) 0.0306(3) 0.0400(4) 0.0250(3)
Cl1 0.149(5) 0.063(3) 0.133(5) 0.060(3) 0.078(4) 0.055(3)
Cl2 0.119(5) 0.079(3) 0.076(3) 0.009(3) -0.003(3) 0.031(3)
N1 0.033(7) 0.039(6) 0.027(6) 0.000(5) 0.006(6) 0.002(6)
N2 0.081(12) 0.122(14) 0.083(12) 0.081(12) 0.041(10) 0.060(11)
N3 0.058(10) 0.077(9) 0.036(8) -0.002(7) -0.004(8) 0.012(8)
N4 0.073(13) 0.098(14) 0.103(15) -0.065(12) -0.046(11) 0.057(11)
N5 0.060(10) 0.033(6) 0.060(9) 0.006(6) 0.016(8) 0.004(7)
C1 0.090(13) 0.031(7) 0.094(13) 0.045(8) 0.065(12) 0.031(8)
C2 0.092(18) 0.13(2) 0.049(13) 0.014(14) 0.002(12) 0.029(16)
C3 0.085(16) 0.102(15) 0.061(13) 0.033(12) 0.008(12) 0.023(13)
C4 0.033(10) 0.067(10) 0.024(8) 0.012(8) -0.001(7) 0.000(8)
C5 0.097(15) 0.028(7) 0.063(11) 0.006(8) 0.030(11) 0.009(9)
C6 0.098(15) 0.052(10) 0.103(15) 0.042(11) 0.045(13) 0.039(11)
C7 0.104(15) 0.052(10) 0.065(11) 0.036(9) 0.029(11) 0.036(10)
C8 0.051(11) 0.053(9) 0.051(10) 0.030(8) 0.009(9) 0.013(8)
C9 0.065(12) 0.060(10) 0.060(11) -0.011(9) 0.028(10) 0.010(10)
C10 0.12(2) 0.092(17) 0.11(2) -0.059(15) 0.092(19) -0.077(16)
C11 0.046(12) 0.100(14) 0.047(11) 0.024(10) 0.009(10) 0.013(11)
C12 0.12(2) 0.17(2) 0.118(19) 0.104(18) 0.053(16) 0.070(18)
C13 0.18(3) 0.48(7) 0.28(4) 0.24(5) 0.19(3) 0.24(4)
C14 0.19(3) 0.24(4) 0.31(5) 0.20(4) 0.20(3) 0.18(3)
C15 0.28(5) 0.17(3) 0.41(7) 0.12(4) 0.26(5) 0.05(3)
C16 0.127(18) 0.037(9) 0.105(16) 0.005(10) 0.067(15) 0.005(11)
C17 0.37(6) 0.051(14) 0.37(5) 0.02(2) 0.29(5) 0.05(2)
C18 0.25(5) 0.15(3) 0.38(7) 0.04(4) 0.17(5) 0.08(3)
C19 1.2(2) 0.71(15) 0.36(8) 0.36(9) 0.53(12) 0.72(17)

loop_
_atom_type_symbol
_atom_type_description
_atom_type_scat_dispersion_real
_atom_type_scat_dispersion_imag
_atom_type_scat_source
C C 0.0033 0.0016 'International Tables Vol C Tables 4.2.6.8 and 6.1.1.4'
H H 0.0000 0.0000 'International Tables Vol C Tables 4.2.6.8 and 6.1.1.4'
N N 0.0061 0.0033 'International Tables Vol C Tables 4.2.6.8 and 6.1.1.4'
Cl Cl 0.1484 0.1585 'International Tables Vol C Tables 4.2.6.8 and 6.1.1.4'
Pt Pt -1.7033 8.3905 'International Tables Vol C Tables 4.2.6.8 and 6.1.1.4'

loop_
_geom_angle_atom_site_label_1
_geom_angle_atom_site_label_2
_geom_angle_atom_site_label_3
_geom_angle
_geom_angle_site_symmetry_1
_geom_angle_site_symmetry_3
_geom_angle_publ_flag
C1 Pt1 C9 157.8(6) . . ?
C1 Pt1 N1 79.5(5) . . ?
C9 Pt1 N1 78.3(6) . . ?
C1 Pt1 Cl1 101.1(4) . . ?
C9 Pt1 Cl1 101.0(5) . . ?
N1 Pt1 Cl1 179.1(3) . . ?
C8 N1 C4 123.6(12) . . ?
C8 N1 Pt1 119.8(9) . . ?
C4 N1 Pt1 116.5(10) . . ?
C1 N2 C2 113.1(15) . . ?
C1 N2 C12 122.6(17) . . ?
C2 N2 C12 124.2(19) . . ?
C3 N3 C1 113.6(15) . . ?
C3 N3 C4 129.8(16) . . ?
C1 N3 C4 116.1(13) . . ?
C9 N4 C10 102.0(19) . . ?
C9 N4 C16 132.8(17) . . ?
C10 N4 C16 114.1(18) . . ?
C11 N5 C8 131.4(14) . . ?
C11 N5 C9 110.2(12) . . ?
C8 N5 C9 118.3(13) . . ?
N2 C1 N3 99.7(13) . . ?
N2 C1 Pt1 145.7(11) . . ?
N3 C1 Pt1 114.3(11) . . ?
C3 C2 N2 105.9(18) . . ?
C3 C2 H2A 127.0 . . ?
N2 C2 H2A 127.0 . . ?
C2 C3 N3 107.3(19) . . ?
C2 C3 H3A 126.4 . . ?
N3 C3 H3A 126.4 . . ?
N1 C4 N3 113.1(13) . . ?
N1 C4 C5 120.7(14) . . ?
N3 C4 C5 126.2(14) . . ?
C6 C5 C4 115.4(14) . . ?
C6 C5 H5A 122.3 . . ?
C4 C5 H5A 122.3 . . ?
C5 C6 C7 122.7(14) . . ?
C5 C6 H6A 118.7 . . ?
C7 C6 H6A 118.7 . . ?
C8 C7 C6 118.6(15) . . ?
C8 C7 H7A 120.7 . . ?
C6 C7 H7A 120.7 . . ?
N1 C8 C7 119.0(14) . . ?
N1 C8 N5 110.6(12) . . ?
C7 C8 N5 130.2(15) . . ?
N4 C9 N5 109.2(15) . . ?
N4 C9 Pt1 136.6(16) . . ?
N5 C9 Pt1 113.0(10) . . ?
N4 C10 C11 117(2) . . ?
N4 C10 H10A 121.4 . . ?
C11 C10 H10A 121.4 . . ?
C10 C11 N5 99.4(18) . . ?
C10 C11 H11A 130.3 . . ?
N5 C11 H11A 130.3 . . ?
N2 C12 C13 110(2) . . ?
N2 C12 H12A 109.7 . . ?
C13 C12 H12A 109.7 . . ?
N2 C12 H12B 109.7 . . ?
C13 C12 H12B 109.7 . . ?
H12A C12 H12B 108.2 . . ?
C14 C13 C12 112(3) . . ?
C14 C13 H13A 109.2 . . ?
C12 C13 H13A 109.2 . . ?
C14 C13 H13B 109.2 . . ?
C12 C13 H13B 109.2 . . ?
H13A C13 H13B 107.9 . . ?
C13 C14 C15 106(3) . . ?
C13 C14 H14A 110.5 . . ?
C15 C14 H14A 110.5 . . ?
C13 C14 H14B 110.5 . . ?
C15 C14 H14B 110.5 . . ?
H14A C14 H14B 108.7 . . ?
C14 C15 H15A 109.5 . . ?
C14 C15 H15B 109.5 . . ?
H15A C15 H15B 109.5 . . ?
C14 C15 H15C 109.5 . . ?
H15A C15 H15C 109.5 . . ?
H15B C15 H15C 109.5 . . ?
N4 C16 C17 125(2) . . ?
N4 C16 H16A 106.1 . . ?
C17 C16 H16A 106.1 . . ?
N4 C16 H16B 106.1 . . ?
C17 C16 H16B 106.1 . . ?
H16A C16 H16B 106.3 . . ?
C16 C17 C18 116(3) . . ?
C16 C17 H17A 108.3 . . ?
C18 C17 H17A 108.3 . . ?
C16 C17 H17B 108.3 . . ?
C18 C17 H17B 108.3 . . ?
H17A C17 H17B 107.4 . . ?
C17 C18 C19 108.9(10) . . ?
C17 C18 H18A 109.9 . . ?
C19 C18 H18A 109.9 . . ?
C17 C18 H18B 109.9 . . ?
C19 C18 H18B 109.9 . . ?
H18A C18 H18B 108.3 . . ?
C18 C19 H19A 109.5 . . ?
C18 C19 H19B 109.5 . . ?
H19A C19 H19B 109.5 . . ?
C18 C19 H19C 109.5 . . ?
H19A C19 H19C 109.5 . . ?
H19B C19 H19C 109.5 . . ?

loop_
_geom_bond_atom_site_label_1
_geom_bond_atom_site_label_2
_geom_bond_distance
_geom_bond_site_symmetry_2
_geom_bond_publ_flag
Pt1 C1 1.962(18) . ?
Pt1 C9 2.004(17) . ?
Pt1 N1 2.013(11) . ?
Pt1 Cl1 2.301(5) . ?
N1 C8 1.335(16) . ?
N1 C4 1.340(16) . ?
N2 C1 1.39(2) . ?
N2 C2 1.42(2) . ?
N2 C12 1.52(2) . ?
N3 C3 1.38(2) . ?
N3 C1 1.396(17) . ?
N3 C4 1.398(18) . ?
N4 C9 1.35(2) . ?
N4 C10 1.35(3) . ?
N4 C16 1.41(2) . ?
N5 C11 1.390(19) . ?
N5 C8 1.398(17) . ?
N5 C9 1.41(2) . ?
C2 C3 1.32(3) . ?
C2 H2A 0.9300 . ?
C3 H3A 0.9300 . ?
C4 C5 1.40(2) . ?
C5 C6 1.37(2) . ?
C5 H5A 0.9300 . ?
C6 C7 1.41(2) . ?
C6 H6A 0.9300 . ?
C7 C8 1.350(19) . ?
C7 H7A 0.9300 . ?
C10 C11 1.39(3) . ?
C10 H10A 0.9300 . ?
C11 H11A 0.9300 . ?
C12 C13 1.59(3) . ?
C12 H12A 0.9700 . ?
C12 H12B 0.9700 . ?
C13 C14 1.51(4) . ?
C13 H13A 0.9700 . ?
C13 H13B 0.9700 . ?
C14 C15 1.532(10) . ?
C14 H14A 0.9700 . ?
C14 H14B 0.9700 . ?
C15 H15A 0.9600 . ?
C15 H15B 0.9600 . ?
C15 H15C 0.9600 . ?
C16 C17 1.42(3) . ?
C16 H16A 0.9700 . ?
C16 H16B 0.9700 . ?
C17 C18 1.529(10) . ?
C17 H17A 0.9700 . ?
C17 H17B 0.9700 . ?
C18 C19 1.535(10) . ?
C18 H18A 0.9700 . ?
C18 H18B 0.9700 . ?
C19 H19A 0.9600 . ?
C19 H19B 0.9600 . ?
C19 H19C 0.9600 . ?
